data_2240288
loop_
_publ_author_name
'Burlakov, Vladimir V.'
'Baumann, Wolfgang'
'Arndt, Perdita'
'Spannenberg, Anke'
'Rosenthal, Uwe'

_publ_section_title
;
 Crystal structure of
 bis(\h^5^-cyclopentadienyl)(2,3-diethylbutane-1,4-diyl)hafnium(IV)
;
_journal_issue 1
_journal_name_full 'Acta Crystallographica Section E'
_journal_page_first m7
_journal_paper_doi 10.1107/S2056989014026929
_journal_volume 71
_journal_year 2015
_chemical_formula_iupac '[Hf (C5 H5)2 (C8 H16)]'
_chemical_formula_moiety 'C18 H26 Hf'
_chemical_formula_sum 'C18 H26 Hf'
_chemical_formula_weight 420.88
_chemical_name_systematic
;
Bis(\h^5^-cyclopentadienyl)(2,3-diethylbutane-1,4-diyl)hafnium(IV)
;
_space_group_crystal_system monoclinic
_space_group_IT_number 14
_space_group_name_Hall '-P 2ybc'
_space_group_name_H-M_alt 'P 1 21/c 1'
_symmetry_space_group_name_Hall '-P 2ybc'
_symmetry_space_group_name_H-M 'P 1 21/c 1'
_atom_sites_solution_hydrogens geom
_audit_creation_method SHELXL-2014
_cell_angle_alpha 90
_cell_angle_beta 93.982(3)
_cell_angle_gamma 90
_cell_formula_units_Z 4
_cell_length_a 12.7055(6)
_cell_length_b 15.5909(5)
_cell_length_c 8.1035(3)
_cell_measurement_reflns_used 7164
_cell_measurement_temperature 200(2)
_cell_measurement_theta_max 29.62
_cell_measurement_theta_min 2.02
_cell_volume 1601.35(11)
_computing_cell_refinement
;
X-AREA (Stoe & Cie, 2005)
;
_computing_data_collection
;
X-AREA (Stoe & Cie, 2005)
;
_computing_data_reduction
;
X-AREA (Stoe & Cie, 2005)
;
_computing_molecular_graphics
;
XP in SHELXTL (Sheldrick, 2008)
;
_computing_publication_material
;
SHELXL2014 (Sheldrick, 2008)
;
_computing_structure_refinement
;
SHELXL2014 (Sheldrick, 2008)
;
_computing_structure_solution
;
SHELXS97 (Sheldrick, 2008)
;
_diffrn_ambient_temperature 200(2)
_diffrn_measured_fraction_theta_full 1.000
_diffrn_measured_fraction_theta_max 1.000
_diffrn_measurement_device_type 'Stoe IPDS II'
_diffrn_measurement_method \w
_diffrn_radiation_monochromator graphite
_diffrn_radiation_source 'fine-focus sealed tube'
_diffrn_radiation_type MoK\a
_diffrn_radiation_wavelength 0.71073
_diffrn_reflns_av_R_equivalents 0.0332
_diffrn_reflns_limit_h_max 16
_diffrn_reflns_limit_h_min -16
_diffrn_reflns_limit_k_max 20
_diffrn_reflns_limit_k_min -20
_diffrn_reflns_limit_l_max 10
_diffrn_reflns_limit_l_min -10
_diffrn_reflns_number 25548
_diffrn_reflns_theta_full 25.242
_diffrn_reflns_theta_max 27.498
_diffrn_reflns_theta_min 2.071
_exptl_absorpt_coefficient_mu 6.500
_exptl_absorpt_correction_T_max 0.3610
_exptl_absorpt_correction_T_min 0.1570
_exptl_absorpt_correction_type numerical
_exptl_absorpt_process_details
;
(X-SHAPE and X-RED32; Stoe & Cie, 2005)
;
_exptl_crystal_colour colourless
_exptl_crystal_density_diffrn 1.746
_exptl_crystal_description prism
_exptl_crystal_F_000 824
_exptl_crystal_size_max 0.50
_exptl_crystal_size_mid 0.48
_exptl_crystal_size_min 0.15
_refine_diff_density_max 1.510
_refine_diff_density_min -1.548
_refine_ls_extinction_method none
_refine_ls_goodness_of_fit_ref 1.146
_refine_ls_hydrogen_treatment constr
_refine_ls_matrix_type full
_refine_ls_number_parameters 193
_refine_ls_number_reflns 3679
_refine_ls_number_restraints 64
_refine_ls_restrained_S_all 1.139
_refine_ls_R_factor_all 0.0414
_refine_ls_R_factor_gt 0.0319
_refine_ls_shift/su_max 0.001
_refine_ls_shift/su_mean 0.000
_refine_ls_structure_factor_coef Fsqd
_refine_ls_weighting_details 'w=1/[\s^2^(Fo^2^)+(0.0254P)^2^+4.0826P] where P=(Fo^2^+2Fc^2^)/3'
_refine_ls_weighting_scheme calc
_refine_ls_wR_factor_gt 0.0666
_refine_ls_wR_factor_ref 0.0688
_reflns_number_gt 3120
_reflns_number_total 3679
_reflns_threshold_expression I>2\s(I)
_cod_data_source_file is5384sup1.cf
_cod_data_source_block I
_cod_database_code 2240288
_cod_database_fobs_code 2240288
_shelx_space_group_comment
;
The symmetry employed for this shelxl refinement is uniquely defined
by the following loop, which should always be used as a source of
symmetry information in preference to the above space-group names.
They are only intended as comments.
;
_shelxl_version_number 2.014

loop_
_space_group_symop_operation_xyz
'x, y, z'
'-x, y+1/2, -z+1/2'
'-x, -y, -z'
'x, -y-1/2, z-1/2'

loop_
_atom_site_type_symbol
_atom_site_label
_atom_site_fract_x
_atom_site_fract_y
_atom_site_fract_z
_atom_site_U_iso_or_equiv
_atom_site_adp_type
_atom_site_calc_flag
_atom_site_occupancy
_atom_site_disorder_assembly
_atom_site_disorder_group
C C1 0.8579(5) 0.5055(4) -0.1657(8) 0.0641(18) Uani d 1 . .
H H1 0.9276 0.5267 -0.1441 0.077 Uiso calc 1 . .
C C2 0.8303(6) 0.4204(4) -0.1904(8) 0.073(2) Uani d 1 . .
H H2 0.8773 0.3729 -0.1868 0.088 Uiso calc 1 . .
C C3 0.7219(6) 0.4168(4) -0.2213(8) 0.072(2) Uani d 1 . .
H H3 0.6814 0.3665 -0.2439 0.087 Uiso calc 1 . .
C C4 0.6830(5) 0.4995(4) -0.2133(8) 0.0659(19) Uani d 1 . .
H H4 0.6110 0.5157 -0.2296 0.079 Uiso calc 1 . .
C C5 0.7669(4) 0.5545(4) -0.1778(8) 0.0593(17) Uani d 1 . .
H H5 0.7628 0.6149 -0.1641 0.071 Uiso calc 1 . .
C C6A 0.6598(9) 0.3385(6) 0.1957(12) 0.063(2) Uani d 0.679(15) A 1
H H6A 0.5865 0.3318 0.1671 0.075 Uiso calc 0.679(15) A 1
C C7A 0.7430(9) 0.3033(6) 0.1132(12) 0.063(2) Uani d 0.679(15) A 1
H H7A 0.7356 0.2671 0.0189 0.075 Uiso calc 0.679(15) A 1
C C8A 0.8388(9) 0.3302(6) 0.1926(13) 0.064(2) Uani d 0.679(15) A 1
H H8A 0.9072 0.3168 0.1596 0.077 Uiso calc 0.679(15) A 1
C C9A 0.8161(8) 0.3803(6) 0.3292(12) 0.063(2) Uani d 0.679(15) A 1
H H9A 0.8660 0.4058 0.4072 0.076 Uiso calc 0.679(15) A 1
C C10A 0.7060(8) 0.3858(6) 0.3289(11) 0.062(2) Uani d 0.679(15) A 1
H H10A 0.6685 0.4167 0.4070 0.074 Uiso calc 0.679(15) A 1
C C6B 0.6940(15) 0.3112(15) 0.115(3) 0.058(6) Uiso d 0.321(15) A 2
H H6B 0.6423 0.2903 0.0350 0.070 Uiso calc 0.321(15) A 2
C C7B 0.8033(15) 0.3073(12) 0.111(2) 0.045(5) Uiso d 0.321(15) A 2
H H7B 0.8393 0.2798 0.0267 0.054 Uiso calc 0.321(15) A 2
C C8B 0.8529(15) 0.3498(17) 0.248(3) 0.069(8) Uiso d 0.321(15) A 2
H H8B 0.9266 0.3577 0.2704 0.083 Uiso calc 0.321(15) A 2
C C9B 0.7724(19) 0.3784(16) 0.345(3) 0.064(7) Uiso d 0.321(15) A 2
H H9B 0.7815 0.4092 0.4464 0.077 Uiso calc 0.321(15) A 2
C C10B 0.6771(17) 0.353(2) 0.265(3) 0.085(9) Uiso d 0.321(15) A 2
H H10B 0.6098 0.3627 0.3063 0.102 Uiso calc 0.321(15) A 2
C C11 0.6206(5) 0.5450(4) 0.1446(9) 0.0581(15) Uani d 1 . .
H H11A 0.5699 0.5547 0.0481 0.070 Uiso calc 1 . .
H H11B 0.5828 0.5167 0.2326 0.070 Uiso calc 1 . .
C C12 0.6663(5) 0.6305(4) 0.2073(9) 0.0670(18) Uani d 1 . .
H H12 0.6837 0.6629 0.1062 0.080 Uiso calc 1 . .
C C13 0.7739(4) 0.6145(3) 0.3070(7) 0.0437(12) Uani d 1 . .
H H13A 0.7572 0.5775 0.4026 0.052 Uiso calc 0.702(18) B 1
H H13B 0.7510 0.5680 0.3816 0.052 Uiso calc 0.298(18) B 2
C C14 0.8524(5) 0.5617(4) 0.2094(8) 0.0505(14) Uani d 1 . .
H H14A 0.9068 0.5346 0.2859 0.061 Uiso calc 1 . .
H H14B 0.8878 0.5989 0.1312 0.061 Uiso calc 1 . .
C C15 0.5878(6) 0.6866(4) 0.2924(8) 0.074(2) Uani d 1 . .
H H15A 0.6193 0.7438 0.3149 0.089 Uiso calc 1 . .
H H15B 0.5235 0.6943 0.2177 0.089 Uiso calc 1 . .
C C16 0.5580(7) 0.6471(5) 0.4531(8) 0.083(2) Uani d 1 . .
H H16A 0.5294 0.5895 0.4317 0.125 Uiso calc 1 . .
H H16B 0.5047 0.6829 0.5013 0.125 Uiso calc 1 . .
H H16C 0.6207 0.6434 0.5303 0.125 Uiso calc 1 . .
C C17A 0.8212(6) 0.6962(5) 0.3831(12) 0.048(2) Uiso d 0.702(18) B 1
H H17A 0.7703 0.7219 0.4560 0.057 Uiso calc 0.702(18) B 1
H H17B 0.8324 0.7378 0.2937 0.057 Uiso calc 0.702(18) B 1
C C18A 0.9256(7) 0.6813(6) 0.4832(12) 0.056(3) Uiso d 0.702(18) B 1
H H18A 0.9522 0.7360 0.5290 0.083 Uiso calc 0.702(18) B 1
H H18B 0.9148 0.6412 0.5737 0.083 Uiso calc 0.702(18) B 1
H H18C 0.9770 0.6571 0.4113 0.083 Uiso calc 0.702(18) B 1
C C17B 0.8322(14) 0.6707(13) 0.4368(19) 0.051(6) Uiso d 0.298(18) B 2
H H17C 0.8474 0.6334 0.5345 0.061 Uiso calc 0.298(18) B 2
H H17D 0.7802 0.7136 0.4696 0.061 Uiso calc 0.298(18) B 2
C C18B 0.9336(15) 0.7204(14) 0.415(3) 0.060(7) Uiso d 0.298(18) B 2
H H18D 0.9545 0.7514 0.5170 0.090 Uiso calc 0.298(18) B 2
H H18E 0.9897 0.6804 0.3893 0.090 Uiso calc 0.298(18) B 2
H H18F 0.9217 0.7614 0.3237 0.090 Uiso calc 0.298(18) B 2
Hf Hf1 0.75401(2) 0.46108(2) 0.07167(2) 0.03553(7) Uani d 1 . .

loop_
_atom_site_aniso_label
_atom_site_aniso_U_11
_atom_site_aniso_U_22
_atom_site_aniso_U_33
_atom_site_aniso_U_12
_atom_site_aniso_U_13
_atom_site_aniso_U_23
C1 0.057(4) 0.096(5) 0.042(3) -0.001(4) 0.019(3) 0.012(3)
C2 0.102(6) 0.078(5) 0.044(4) 0.023(5) 0.027(4) -0.001(3)
C3 0.124(7) 0.049(4) 0.045(4) -0.030(4) 0.013(4) -0.013(3)
C4 0.054(4) 0.097(5) 0.046(4) 0.007(4) -0.001(3) 0.022(4)
C5 0.075(4) 0.056(4) 0.048(3) -0.005(3) 0.015(3) 0.019(3)
C6A 0.090(5) 0.047(3) 0.052(3) -0.007(3) 0.008(3) 0.013(2)
C7A 0.090(5) 0.045(3) 0.053(3) -0.004(3) 0.007(3) 0.011(2)
C8A 0.091(5) 0.047(3) 0.054(3) -0.001(3) 0.006(3) 0.012(2)
C9A 0.090(5) 0.048(3) 0.051(3) -0.002(3) 0.006(3) 0.014(2)
C10A 0.089(5) 0.048(3) 0.050(3) -0.005(3) 0.009(3) 0.014(2)
C11 0.050(3) 0.065(4) 0.060(4) 0.000(3) 0.014(3) -0.014(3)
C12 0.070(4) 0.067(4) 0.066(4) 0.013(4) 0.016(3) 0.005(3)
C13 0.055(3) 0.037(2) 0.039(3) 0.010(2) 0.001(2) -0.003(2)
C14 0.046(3) 0.050(3) 0.057(4) -0.004(2) 0.015(3) -0.014(3)
C15 0.072(5) 0.076(5) 0.075(5) 0.010(4) 0.011(4) 0.007(4)
C16 0.109(7) 0.083(5) 0.058(5) 0.005(5) 0.005(4) -0.005(4)
Hf1 0.04715(12) 0.03087(10) 0.02962(10) -0.00094(11) 0.01014(7) -0.00135(9)

loop_
_atom_type_symbol
_atom_type_description
_atom_type_scat_dispersion_real
_atom_type_scat_dispersion_imag
_atom_type_scat_source
C C 0.0033 0.0016 'International Tables Vol C Tables 4.2.6.8 and 6.1.1.4'
H H 0.0000 0.0000 'International Tables Vol C Tables 4.2.6.8 and 6.1.1.4'
Hf Hf -0.5830 6.1852 'International Tables Vol C Tables 4.2.6.8 and 6.1.1.4'

loop_
_geom_angle_atom_site_label_1
_geom_angle_atom_site_label_2
_geom_angle_atom_site_label_3
_geom_angle
C2 C1 C5 108.5(5)
C2 C1 Hf1 72.8(4)
C5 C1 Hf1 74.0(3)
C2 C1 H1 125.7
C5 C1 H1 125.7
Hf1 C1 H1 119.2
C1 C2 C3 107.7(6)
C1 C2 Hf1 75.0(4)
C3 C2 Hf1 73.8(4)
C1 C2 H2 126.1
C3 C2 H2 126.1
Hf1 C2 H2 117.1
C4 C3 C2 108.0(5)
C4 C3 Hf1 74.4(4)
C2 C3 Hf1 73.8(4)
C4 C3 H3 126.0
C2 C3 H3 126.0
Hf1 C3 H3 117.8
C3 C4 C5 108.4(5)
C3 C4 Hf1 73.3(4)
C5 C4 Hf1 74.5(3)
C3 C4 H4 125.8
C5 C4 H4 125.8
Hf1 C4 H4 118.4
C4 C5 C1 107.4(5)
C4 C5 Hf1 73.4(3)
C1 C5 Hf1 73.9(3)
C4 C5 H5 126.3
C1 C5 H5 126.3
Hf1 C5 H5 118.4
C10A C6A C7A 106.4(8)
C10A C6A Hf1 73.8(5)
C7A C6A Hf1 73.1(6)
C10A C6A H6A 126.8
C7A C6A H6A 126.8
Hf1 C6A H6A 118.4
C8A C7A C6A 108.9(8)
C8A C7A Hf1 73.2(6)
C6A C7A Hf1 74.2(5)
C8A C7A H7A 125.5
C6A C7A H7A 125.5
Hf1 C7A H7A 118.8
C9A C8A C7A 108.0(8)
C9A C8A Hf1 75.2(5)
C7A C8A Hf1 74.0(6)
C9A C8A H8A 126.0
C7A C8A H8A 126.0
Hf1 C8A H8A 116.8
C10A C9A C8A 107.0(8)
C10A C9A Hf1 73.3(5)
C8A C9A Hf1 72.2(5)
C10A C9A H9A 126.5
C8A C9A H9A 126.5
Hf1 C9A H9A 119.9
C9A C10A C6A 109.6(8)
C9A C10A Hf1 74.3(5)
C6A C10A Hf1 73.7(5)
C9A C10A H10A 125.2
C6A C10A H10A 125.2
Hf1 C10A H10A 118.6
C7B C6B C10B 104.8(16)
C7B C6B Hf1 73.8(11)
C10B C6B Hf1 75.8(15)
C7B C6B H6B 127.6
C10B C6B H6B 127.6
Hf1 C6B H6B 115.4
C6B C7B C8B 110.6(15)
C6B C7B Hf1 73.7(12)
C8B C7B Hf1 75.1(13)
C6B C7B H7B 124.7
C8B C7B H7B 124.7
Hf1 C7B H7B 118.2
C7B C8B C9B 106.8(15)
C7B C8B Hf1 72.5(12)
C9B C8B Hf1 75.3(14)
C7B C8B H8B 126.6
C9B C8B H8B 126.6
Hf1 C8B H8B 117.7
C10B C9B C8B 107.0(15)
C10B C9B Hf1 73.5(15)
C8B C9B Hf1 72.5(14)
C10B C9B H9B 126.5
C8B C9B H9B 126.5
Hf1 C9B H9B 119.4
C9B C10B C6B 110.7(16)
C9B C10B Hf1 74.9(15)
C6B C10B Hf1 71.7(14)
C9B C10B H10B 124.7
C6B C10B H10B 124.7
Hf1 C10B H10B 120.3
C12 C11 Hf1 108.6(4)
C12 C11 H11A 110.0
Hf1 C11 H11A 110.0
C12 C11 H11B 110.0
Hf1 C11 H11B 110.0
H11A C11 H11B 108.3
C15 C12 C11 113.9(6)
C15 C12 C13 115.7(6)
C11 C12 C13 109.4(5)
C15 C12 H12 105.6
C11 C12 H12 105.6
C13 C12 H12 105.6
C17A C13 C14 113.7(5)
C17B C13 C14 111.0(9)
C17A C13 C12 112.5(5)
C17B C13 C12 129.3(10)
C14 C13 C12 113.1(5)
C17A C13 H13A 105.5
C14 C13 H13A 105.5
C12 C13 H13A 105.5
C17B C13 H13B 98.5
C14 C13 H13B 98.5
C12 C13 H13B 98.5
C13 C14 Hf1 105.5(4)
C13 C14 H14A 110.6
Hf1 C14 H14A 110.6
C13 C14 H14B 110.6
Hf1 C14 H14B 110.6
H14A C14 H14B 108.8
C16 C15 C12 111.5(6)
C16 C15 H15A 109.3
C12 C15 H15A 109.3
C16 C15 H15B 109.3
C12 C15 H15B 109.3
H15A C15 H15B 108.0
C15 C16 H16A 109.5
C15 C16 H16B 109.5
H16A C16 H16B 109.5
C15 C16 H16C 109.5
H16A C16 H16C 109.5
H16B C16 H16C 109.5
C13 C17A C18A 113.1(7)
C13 C17A H17A 109.0
C18A C17A H17A 109.0
C13 C17A H17B 109.0
C18A C17A H17B 109.0
H17A C17A H17B 107.8
C17A C18A H18A 109.5
C17A C18A H18B 109.5
H18A C18A H18B 109.5
C17A C18A H18C 109.5
H18A C18A H18C 109.5
H18B C18A H18C 109.5
C13 C17B C18B 125.9(14)
C13 C17B H17C 105.8
C18B C17B H17C 105.8
C13 C17B H17D 105.8
C18B C17B H17D 105.8
H17C C17B H17D 106.2
C17B C18B H18D 109.5
C17B C18B H18E 109.5
H18D C18B H18E 109.5
C17B C18B H18F 109.5
H18D C18B H18F 109.5
H18E C18B H18F 109.5
C11 Hf1 C14 82.4(2)
C11 Hf1 C2 136.1(3)
C14 Hf1 C2 111.5(2)
C11 Hf1 C8A 133.6(3)
C14 Hf1 C8A 99.6(3)
C2 Hf1 C8A 86.7(3)
C11 Hf1 C3 109.7(2)
C14 Hf1 C3 135.8(2)
C2 Hf1 C3 32.41(9)
C8A Hf1 C3 100.8(3)
C11 Hf1 C7A 119.2(3)
C14 Hf1 C7A 131.0(3)
C2 Hf1 C7A 83.8(3)
C8A Hf1 C7A 32.78(13)
C3 Hf1 C7A 81.2(3)
C11 Hf1 C6B 105.3(5)
C14 Hf1 C6B 138.4(5)
C2 Hf1 C6B 91.3(6)
C3 Hf1 C6B 81.0(5)
C11 Hf1 C7B 135.4(4)
C14 Hf1 C7B 118.7(5)
C2 Hf1 C7B 75.7(4)
C3 Hf1 C7B 83.0(4)
C6B Hf1 C7B 32.4(4)
C11 Hf1 C4 82.7(2)
C14 Hf1 C4 116.4(2)
C2 Hf1 C4 53.5(2)
C8A Hf1 C4 133.1(3)
C3 Hf1 C4 32.30(9)
C7A Hf1 C4 110.0(3)
C6B Hf1 C4 105.2(5)
C7B Hf1 C4 114.9(4)
C11 Hf1 C6A 87.0(3)
C14 Hf1 C6A 126.7(3)
C2 Hf1 C6A 112.1(3)
C8A Hf1 C6A 54.5(3)
C3 Hf1 C6A 96.9(3)
C7A Hf1 C6A 32.62(13)
C4 Hf1 C6A 113.8(3)
C11 Hf1 C10A 79.8(3)
C14 Hf1 C10A 94.2(3)
C2 Hf1 C10A 136.5(3)
C8A Hf1 C10A 53.8(3)
C3 Hf1 C10A 129.3(3)
C7A Hf1 C10A 53.5(3)
C4 Hf1 C10A 142.2(3)
C6A Hf1 C10A 32.51(13)
C11 Hf1 C1 119.2(2)
C14 Hf1 C1 83.3(2)
C2 Hf1 C1 32.22(9)
C8A Hf1 C1 107.1(3)
C3 Hf1 C1 53.3(2)
C7A Hf1 C1 114.5(3)
C6B Hf1 C1 123.4(6)
C7B Hf1 C1 102.9(4)
C4 Hf1 C1 53.0(2)
C6A Hf1 C1 144.3(3)
C10A Hf1 C1 160.1(3)

loop_
_geom_bond_atom_site_label_1
_geom_bond_atom_site_label_2
_geom_bond_distance
C1 C2 1.383(4)
C1 C5 1.384(4)
C1 Hf1 2.505(6)
C1 H1 0.9500
C2 C3 1.383(4)
C2 Hf1 2.477(6)
C2 H2 0.9500
C3 C4 1.383(4)
C3 Hf1 2.478(6)
C3 H3 0.9500
C4 C5 1.383(4)
C4 Hf1 2.493(6)
C4 H4 0.9500
C5 Hf1 2.506(6)
C5 H5 0.9500
C6A C10A 1.401(5)
C6A C7A 1.402(5)
C6A Hf1 2.502(9)
C6A H6A 0.9500
C7A C8A 1.401(5)
C7A Hf1 2.488(10)
C7A H7A 0.9500
C8A C9A 1.401(5)
C8A Hf1 2.478(10)
C8A H8A 0.9500
C9A C10A 1.401(5)
C9A Hf1 2.517(10)
C9A H9A 0.9500
C10A Hf1 2.504(9)
C10A H10A 0.9500
C6B C7B 1.392(16)
C6B C10B 1.410(17)
C6B Hf1 2.49(2)
C6B H6B 0.9500
C7B C8B 1.404(17)
C7B Hf1 2.492(18)
C7B H7B 0.9500
C8B C9B 1.407(17)
C8B Hf1 2.53(3)
C8B H8B 0.9500
C9B C10B 1.390(17)
C9B Hf1 2.56(3)
C9B H9B 0.9500
C10B Hf1 2.54(3)
C10B H10B 0.9500
C11 C12 1.527(9)
C11 Hf1 2.253(6)
C11 H11A 0.9900
C11 H11B 0.9900
C12 C15 1.526(2)
C12 C13 1.560(9)
C12 H12 1.0000
C13 C17A 1.521(8)
C13 C17B 1.522(8)
C13 C14 1.552(7)
C13 H13A 1.0000
C13 H13B 1.0000
C14 Hf1 2.253(6)
C14 H14A 0.9900
C14 H14B 0.9900
C15 C16 1.511(2)
C15 H15A 0.9900
C15 H15B 0.9900
C16 H16A 0.9800
C16 H16B 0.9800
C16 H16C 0.9800
C17A C18A 1.524(10)
C17A H17A 0.9900
C17A H17B 0.9900
C18A H18A 0.9800
C18A H18B 0.9800
C18A H18C 0.9800
C17B C18B 1.524(10)
C17B H17C 0.9900
C17B H17D 0.9900
C18B H18D 0.9800
C18B H18E 0.9800
C18B H18F 0.9800

loop_
_geom_torsion_atom_site_label_1
_geom_torsion_atom_site_label_2
_geom_torsion_atom_site_label_3
_geom_torsion_atom_site_label_4
_geom_torsion
C5 C1 C2 C3 1.2(8)
Hf1 C1 C2 C3 67.1(5)
C5 C1 C2 Hf1 -66.0(5)
C1 C2 C3 C4 -0.8(8)
Hf1 C2 C3 C4 67.2(5)
C1 C2 C3 Hf1 -67.9(5)
C2 C3 C4 C5 0.0(8)
Hf1 C3 C4 C5 66.7(5)
C2 C3 C4 Hf1 -66.7(5)
C3 C4 C5 C1 0.7(7)
Hf1 C4 C5 C1 66.6(4)
C3 C4 C5 Hf1 -66.0(5)
C2 C1 C5 C4 -1.2(7)
Hf1 C1 C5 C4 -66.3(4)
C2 C1 C5 Hf1 65.2(5)
C10A C6A C7A C8A -1.3(11)
Hf1 C6A C7A C8A 65.5(7)
C10A C6A C7A Hf1 -66.8(6)
C6A C7A C8A C9A 2.0(11)
Hf1 C7A C8A C9A 68.2(7)
C6A C7A C8A Hf1 -66.2(7)
C7A C8A C9A C10A -1.8(11)
Hf1 C8A C9A C10A 65.5(7)
C7A C8A C9A Hf1 -67.3(7)
C8A C9A C10A C6A 1.0(11)
Hf1 C9A C10A C6A 65.8(6)
C8A C9A C10A Hf1 -64.8(7)
C7A C6A C10A C9A 0.2(10)
Hf1 C6A C10A C9A -66.2(7)
C7A C6A C10A Hf1 66.4(7)
C10B C6B C7B C8B -4(3)
Hf1 C6B C7B C8B 66.6(16)
C10B C6B C7B Hf1 -70.1(18)
C6B C7B C8B C9B 2(3)
Hf1 C7B C8B C9B 68.1(18)
C6B C7B C8B Hf1 -65.7(15)
C7B C8B C9B C10B 0(3)
Hf1 C8B C9B C10B 66(2)
C7B C8B C9B Hf1 -66.1(16)
C8B C9B C10B C6B -2(3)
Hf1 C9B C10B C6B 63(2)
C8B C9B C10B Hf1 -65.3(19)
C7B C6B C10B C9B 3(3)
Hf1 C6B C10B C9B -65(2)
C7B C6B C10B Hf1 68.7(15)
Hf1 C11 C12 C15 -168.5(5)
Hf1 C11 C12 C13 -37.3(6)
C15 C12 C13 C17A -46.1(8)
C11 C12 C13 C17A -176.3(6)
C15 C12 C13 C17B -28.1(13)
C11 C12 C13 C17B -158.3(10)
C15 C12 C13 C14 -176.6(5)
C11 C12 C13 C14 53.2(7)
C17A C13 C14 Hf1 -169.1(5)
C17B C13 C14 Hf1 166.4(10)
C12 C13 C14 Hf1 -39.2(6)
C11 C12 C15 C16 67.2(9)
C13 C12 C15 C16 -60.9(9)
C17B C13 C17A C18A 37.4(19)
C14 C13 C17A C18A -50.7(10)
C12 C13 C17A C18A 179.1(7)
C17A C13 C17B C18B -61(2)
C14 C13 C17B C18B 40(3)
C12 C13 C17B C18B -109(2)
